data_4107565
loop_
_publ_author_name
'Jenkins Y. K. Tsang'
'Miriam S. A. Buschhaus'
'Peter M. Graham'
'Christopher J. Semiao'
'Scott P. Semproni'
'Simon J. Kim'
'Peter Legzdins'

_publ_section_title
;
 Facile and Selective Aliphatic C-H Bond Activation at Ambient
 Temperatures Initiated by Cp*W(NO)(CH2CMe3)(\h3-CH2CHCHMe)
;
_journal_name_full 'Journal of the American Chemical Society'
_journal_page_first 3652
_journal_page_last 3663
_journal_paper_doi 10.1021/ja710606v
_journal_volume 130
_journal_year 2008
_chemical_formula_moiety 'C21 H29 N O W'
_chemical_formula_sum 'C21 H29 N O W'
_chemical_formula_weight 495.30
_chemical_name_systematic
;
 ?
;
_space_group_IT_number 19
_symmetry_cell_setting orthorhombic
_symmetry_space_group_name_Hall 'P 2ac 2ab'
_symmetry_space_group_name_H-M 'P 21 21 21'
_atom_sites_solution_hydrogens geom
_atom_sites_solution_primary direct
_atom_sites_solution_secondary difmap
_audit_creation_method SHELXL-97
_cell_angle_alpha 90.00
_cell_angle_beta 90.00
_cell_angle_gamma 90.00
_cell_formula_units_Z 4
_cell_length_a 8.7093(3)
_cell_length_b 13.8379(5)
_cell_length_c 15.7822(6)
_cell_measurement_temperature 173(2)
_cell_measurement_theta_max 28.0
_cell_measurement_theta_min 2.6
_cell_volume 1902.05(12)
_computing_structure_refinement 'SHELXL-97 (Sheldrick, 1997)'
_diffrn_ambient_temperature 173(2)
_diffrn_measured_fraction_theta_full 0.989
_diffrn_measured_fraction_theta_max 0.989
_diffrn_radiation_monochromator graphite
_diffrn_radiation_source 'fine-focus sealed tube'
_diffrn_radiation_type MoK\a
_diffrn_radiation_wavelength 0.71073
_diffrn_reflns_av_R_equivalents 0.0400
_diffrn_reflns_av_sigmaI/netI 0.0427
_diffrn_reflns_limit_h_max 11
_diffrn_reflns_limit_h_min -11
_diffrn_reflns_limit_k_max 18
_diffrn_reflns_limit_k_min -16
_diffrn_reflns_limit_l_max 20
_diffrn_reflns_limit_l_min -20
_diffrn_reflns_number 17222
_diffrn_reflns_theta_full 28.02
_diffrn_reflns_theta_max 28.02
_diffrn_reflns_theta_min 2.58
_exptl_absorpt_coefficient_mu 6.080
_exptl_absorpt_correction_T_max 0.738
_exptl_absorpt_correction_T_min 0.417
_exptl_absorpt_correction_type multi-scan
_exptl_crystal_colour yellow
_exptl_crystal_density_diffrn 1.730
_exptl_crystal_description prism
_exptl_crystal_F_000 976
_exptl_crystal_size_max 0.20
_exptl_crystal_size_mid 0.20
_exptl_crystal_size_min 0.05
_refine_diff_density_max 0.931
_refine_diff_density_min -0.877
_refine_diff_density_rms 0.125
_refine_ls_abs_structure_details 'Flack H D (1983), Acta Cryst. A39, 876-881'
_refine_ls_abs_structure_Flack 0.010(14)
_refine_ls_extinction_method none
_refine_ls_goodness_of_fit_ref 1.087
_refine_ls_hydrogen_treatment constr
_refine_ls_matrix_type full
_refine_ls_number_parameters 223
_refine_ls_number_reflns 4538
_refine_ls_number_restraints 0
_refine_ls_restrained_S_all 1.087
_refine_ls_R_factor_all 0.0364
_refine_ls_R_factor_gt 0.0273
_refine_ls_shift/su_max 0.001
_refine_ls_shift/su_mean 0.000
_refine_ls_structure_factor_coef Fsqd
_refine_ls_weighting_details 'calc w=1/[\s^2^(Fo^2^)+(0.0252P)^2^+0.0000P] where P=(Fo^2^+2Fc^2^)/3'
_refine_ls_weighting_scheme calc
_refine_ls_wR_factor_gt 0.0553
_refine_ls_wR_factor_ref 0.0581
_reflns_number_gt 4057
_reflns_number_total 4538
_reflns_threshold_expression >2sigma(I)
_cod_data_source_file ja710606v-file008.cif
_cod_data_source_block pl343
_cod_database_code 4107565

loop_
_symmetry_equiv_pos_as_xyz
'x, y, z'
'-x+1/2, -y, z+1/2'
'x+1/2, -y+1/2, -z'
'-x, y+1/2, -z+1/2'

loop_
_atom_site_label
_atom_site_type_symbol
_atom_site_fract_x
_atom_site_fract_y
_atom_site_fract_z
_atom_site_U_iso_or_equiv
_atom_site_adp_type
_atom_site_occupancy
_atom_site_symmetry_multiplicity
_atom_site_calc_flag
_atom_site_refinement_flags
C1 C 0.3502(7) 0.8370(5) 0.8143(4) 0.0446(17) Uani 1 1 d .
H1A H 0.4147 0.8818 0.7857 0.054 Uiso 1 1 calc R
H1B H 0.3289 0.8452 0.8729 0.054 Uiso 1 1 calc R
C2 C 0.2868(8) 0.7593(5) 0.7702(4) 0.0472(17) Uani 1 1 d .
H2 H 0.2224 0.7147 0.7991 0.057 Uiso 1 1 calc R
C3 C 0.3181(7) 0.7461(4) 0.6816(4) 0.0413(15) Uani 1 1 d .
H3 H 0.3859 0.7892 0.6533 0.050 Uiso 1 1 calc R
C4 C 0.2468(8) 0.6672(6) 0.6348(5) 0.058(2) Uani 1 1 d .
H4A H 0.2990 0.6064 0.6484 0.087 Uiso 1 1 calc R
H4B H 0.2551 0.6798 0.5738 0.087 Uiso 1 1 calc R
H4C H 0.1382 0.6624 0.6506 0.087 Uiso 1 1 calc R
C5 C 0.1023(8) 0.9716(4) 0.8078(5) 0.0465(15) Uani 1 1 d .
H5A H 0.1902 0.9984 0.8400 0.056 Uiso 1 1 calc R
H5B H 0.0423 1.0271 0.7861 0.056 Uiso 1 1 calc R
C6 C 0.0004(7) 0.9158(4) 0.8701(4) 0.0365(15) Uani 1 1 d .
C7 C 0.0569(6) 0.8858(5) 0.9486(4) 0.0366(13) Uani 1 1 d .
H7 H 0.1612 0.8975 0.9631 0.044 Uiso 1 1 calc R
C8 C -0.0393(6) 0.8391(4) 1.0054(4) 0.0345(13) Uani 1 1 d .
H8 H 0.0014 0.8186 1.0583 0.041 Uiso 1 1 calc R
C9 C -0.1877(7) 0.8217(4) 0.9884(4) 0.0353(12) Uani 1 1 d .
H9 H -0.2518 0.7898 1.0283 0.042 Uiso 1 1 calc R
C10 C -0.2442(6) 0.8518(5) 0.9109(5) 0.0422(16) Uani 1 1 d .
H10 H -0.3489 0.8405 0.8973 0.051 Uiso 1 1 calc R
C11 C -0.1507(7) 0.8980(6) 0.8528(4) 0.0441(15) Uani 1 1 d .
H11 H -0.1923 0.9178 0.8000 0.053 Uiso 1 1 calc R
C12 C 0.3006(7) 1.0479(4) 0.6677(3) 0.0324(12) Uani 1 1 d .
C13 C 0.1624(5) 1.0351(4) 0.6222(4) 0.0294(13) Uani 1 1 d .
C14 C 0.1852(9) 0.9592(5) 0.5627(3) 0.0428(15) Uani 1 1 d .
C15 C 0.3357(8) 0.9262(4) 0.5722(4) 0.0408(16) Uani 1 1 d .
C16 C 0.4069(6) 0.9807(5) 0.6387(4) 0.0359(14) Uani 1 1 d .
C17 C 0.3312(8) 1.1266(5) 0.7318(5) 0.054(2) Uani 1 1 d .
H17A H 0.4106 1.1050 0.7715 0.080 Uiso 1 1 calc R
H17B H 0.2366 1.1408 0.7630 0.080 Uiso 1 1 calc R
H17C H 0.3663 1.1850 0.7025 0.080 Uiso 1 1 calc R
C18 C 0.0215(7) 1.0994(7) 0.6272(5) 0.066(2) Uani 1 1 d .
H18A H 0.0189 1.1318 0.6824 0.099 Uiso 1 1 calc R
H18B H -0.0712 1.0600 0.6204 0.099 Uiso 1 1 calc R
H18C H 0.0259 1.1480 0.5821 0.099 Uiso 1 1 calc R
C19 C 0.0731(12) 0.9280(6) 0.4964(5) 0.088(3) Uani 1 1 d .
H19A H 0.0768 0.9732 0.4486 0.133 Uiso 1 1 calc R
H19B H -0.0307 0.9275 0.5205 0.133 Uiso 1 1 calc R
H19C H 0.0996 0.8630 0.4767 0.133 Uiso 1 1 calc R
C20 C 0.4209(13) 0.8583(5) 0.5136(5) 0.098(4) Uani 1 1 d .
H20A H 0.3486 0.8118 0.4891 0.146 Uiso 1 1 calc R
H20B H 0.5000 0.8237 0.5456 0.146 Uiso 1 1 calc R
H20C H 0.4693 0.8956 0.4680 0.146 Uiso 1 1 calc R
C21 C 0.5748(7) 0.9736(7) 0.6652(5) 0.076(3) Uani 1 1 d .
H21A H 0.6354 1.0211 0.6335 0.115 Uiso 1 1 calc R
H21B H 0.6132 0.9084 0.6530 0.115 Uiso 1 1 calc R
H21C H 0.5839 0.9865 0.7260 0.115 Uiso 1 1 calc R
N1 N 0.0144(5) 0.8357(4) 0.6857(3) 0.0420(13) Uani 1 1 d .
O1 O -0.1064(5) 0.8026(4) 0.6657(3) 0.0592(14) Uani 1 1 d .
W1 W 0.19552(2) 0.892152(15) 0.697262(13) 0.02310(6) Uani 1 1 d .

loop_
_atom_site_aniso_label
_atom_site_aniso_U_11
_atom_site_aniso_U_22
_atom_site_aniso_U_33
_atom_site_aniso_U_23
_atom_site_aniso_U_13
_atom_site_aniso_U_12
C1 0.053(4) 0.032(4) 0.049(4) 0.003(3) 0.022(3) -0.012(3)
C2 0.044(4) 0.056(4) 0.042(4) 0.023(3) 0.004(3) 0.011(3)
C3 0.039(3) 0.036(3) 0.049(4) 0.007(3) 0.005(3) 0.004(3)
C4 0.064(4) 0.040(4) 0.070(5) 0.005(4) 0.025(4) -0.001(3)
C5 0.059(4) 0.034(4) 0.046(4) 0.005(3) 0.017(4) -0.003(3)
C6 0.049(3) 0.024(3) 0.037(3) -0.005(2) 0.017(3) -0.005(3)
C7 0.038(3) 0.027(3) 0.045(3) -0.013(3) -0.001(2) -0.008(3)
C8 0.043(3) 0.034(3) 0.026(3) -0.003(3) -0.002(2) 0.004(3)
C9 0.037(3) 0.035(3) 0.035(3) 0.003(3) 0.014(3) 0.000(3)
C10 0.025(2) 0.044(4) 0.058(4) -0.001(3) -0.003(3) -0.001(2)
C11 0.052(3) 0.050(4) 0.030(3) 0.011(3) -0.006(2) 0.004(3)
C12 0.034(3) 0.027(3) 0.036(3) 0.004(2) 0.001(3) -0.010(3)
C13 0.020(3) 0.029(3) 0.039(3) 0.013(2) 0.003(2) 0.003(2)
C14 0.065(4) 0.038(3) 0.025(3) 0.007(2) -0.003(3) -0.017(4)
C15 0.067(5) 0.021(3) 0.035(3) 0.008(2) 0.024(3) -0.002(3)
C16 0.022(2) 0.038(4) 0.048(4) 0.017(3) 0.009(3) 0.004(2)
C17 0.065(4) 0.043(5) 0.053(4) -0.007(3) 0.013(3) -0.026(4)
C18 0.037(3) 0.075(6) 0.086(6) 0.039(5) 0.018(3) 0.022(4)
C19 0.136(8) 0.085(7) 0.045(5) 0.020(4) -0.037(5) -0.064(6)
C20 0.192(10) 0.040(5) 0.061(5) 0.014(4) 0.077(7) 0.035(6)
C21 0.025(3) 0.103(7) 0.101(7) 0.058(6) 0.007(4) 0.006(4)
N1 0.036(2) 0.052(3) 0.038(3) 0.000(3) 0.000(2) -0.001(2)
O1 0.046(3) 0.073(4) 0.059(3) -0.006(3) 0.001(2) -0.014(3)
W1 0.02399(8) 0.02107(9) 0.02423(9) 0.00169(10) 0.00197(9) -0.00068(9)

loop_
_atom_type_symbol
_atom_type_description
_atom_type_scat_dispersion_real
_atom_type_scat_dispersion_imag
_atom_type_scat_source
C C 0.0033 0.0016 'International Tables Vol C Tables 4.2.6.8 and 6.1.1.4'
H H 0.0000 0.0000 'International Tables Vol C Tables 4.2.6.8 and 6.1.1.4'
N N 0.0061 0.0033 'International Tables Vol C Tables 4.2.6.8 and 6.1.1.4'
O O 0.0106 0.0060 'International Tables Vol C Tables 4.2.6.8 and 6.1.1.4'
W W -0.8490 6.8722 'International Tables Vol C Tables 4.2.6.8 and 6.1.1.4'

loop_
_geom_angle_atom_site_label_1
_geom_angle_atom_site_label_2
_geom_angle_atom_site_label_3
_geom_angle
C2 C1 W1 69.0(4)
C1 C2 C3 120.5(6)
C1 C2 W1 76.8(4)
C3 C2 W1 71.4(3)
C2 C3 C4 120.5(6)
C2 C3 W1 72.3(4)
C4 C3 W1 121.0(5)
C6 C5 W1 117.8(4)
C11 C6 C7 117.6(5)
C11 C6 C5 121.4(6)
C7 C6 C5 120.9(6)
C8 C7 C6 119.9(5)
C9 C8 C7 122.5(6)
C8 C9 C10 117.7(6)
C11 C10 C9 121.0(5)
C6 C11 C10 121.2(6)
C16 C12 C13 108.5(5)
C16 C12 C17 125.8(6)
C13 C12 C17 125.5(6)
C16 C12 W1 73.5(3)
C13 C12 W1 70.1(3)
C17 C12 W1 126.0(4)
C12 C13 C14 108.0(5)
C12 C13 C18 126.0(6)
C14 C13 C18 125.5(6)
C12 C13 W1 75.0(3)
C14 C13 W1 72.0(3)
C18 C13 W1 125.0(4)
C15 C14 C13 107.6(5)
C15 C14 C19 126.4(7)
C13 C14 C19 125.7(7)
C15 C14 W1 74.6(3)
C13 C14 W1 72.3(3)
C19 C14 W1 123.4(5)
C14 C15 C16 108.2(5)
C14 C15 C20 126.7(7)
C16 C15 C20 124.2(7)
C14 C15 W1 70.8(3)
C16 C15 W1 73.6(3)
C20 C15 W1 129.8(4)
C12 C16 C15 107.7(5)
C12 C16 C21 126.4(7)
C15 C16 C21 125.5(7)
C12 C16 W1 72.7(3)
C15 C16 W1 71.4(3)
C21 C16 W1 126.8(4)
O1 N1 W1 170.2(5)
N1 W1 C5 88.5(2)
N1 W1 C3 90.8(2)
C5 W1 C3 133.7(2)
N1 W1 C2 90.4(3)
C5 W1 C2 97.4(2)
C3 W1 C2 36.3(2)
N1 W1 C14 92.7(2)
C5 W1 C14 120.5(3)
C3 W1 C14 105.7(2)
C2 W1 C14 142.0(2)
N1 W1 C13 102.3(2)
C5 W1 C13 86.2(2)
C3 W1 C13 138.7(2)
C2 W1 C13 167.0(2)
C14 W1 C13 35.7(2)
N1 W1 C15 117.5(2)
C5 W1 C15 138.3(2)
C3 W1 C15 81.1(2)
C2 W1 C15 113.3(2)
C14 W1 C15 34.6(2)
C13 W1 C15 58.0(2)
N1 W1 C12 136.1(2)
C5 W1 C12 81.2(2)
C3 W1 C12 126.5(2)
C2 W1 C12 133.1(2)
C14 W1 C12 58.3(2)
C13 W1 C12 34.87(19)
C15 W1 C12 57.3(2)
N1 W1 C16 150.5(2)
C5 W1 C16 109.3(2)
C3 W1 C16 92.9(2)
C2 W1 C16 109.6(2)
C14 W1 C16 58.2(2)
C13 W1 C16 57.56(18)
C15 W1 C16 35.0(2)
C12 W1 C16 33.8(2)
N1 W1 C1 116.0(2)
C5 W1 C1 76.0(3)
C3 W1 C1 62.9(2)
C2 W1 C1 34.3(2)
C14 W1 C1 148.2(2)
C13 W1 C1 136.9(2)
C15 W1 C1 114.4(2)
C12 W1 C1 102.8(2)
C16 W1 C1 91.6(2)

loop_
_geom_bond_atom_site_label_1
_geom_bond_atom_site_label_2
_geom_bond_distance
C1 C2 1.395(9)
C1 W1 2.410(7)
C2 C3 1.436(9)
C2 W1 2.311(6)
C3 C4 1.458(10)
C3 W1 2.299(6)
C5 C6 1.534(8)
C5 W1 2.216(7)
C6 C11 1.366(8)
C6 C7 1.396(8)
C7 C8 1.387(8)
C8 C9 1.342(8)
C9 C10 1.383(9)
C10 C11 1.382(9)
C12 C16 1.389(8)
C12 C13 1.413(8)
C12 C17 1.510(8)
C12 W1 2.387(5)
C13 C14 1.422(9)
C13 C18 1.518(8)
C13 W1 2.323(5)
C14 C15 1.396(10)
C14 C19 1.495(9)
C14 W1 2.319(5)
C15 C16 1.434(9)
C15 C20 1.513(9)
C15 W1 2.368(6)
C16 C21 1.524(8)
C16 W1 2.397(5)
N1 O1 1.190(6)
N1 W1 1.770(5)

loop_
_geom_torsion_atom_site_label_1
_geom_torsion_atom_site_label_2
_geom_torsion_atom_site_label_3
_geom_torsion_atom_site_label_4
_geom_torsion
W1 C1 C2 C3 58.7(5)
C1 C2 C3 C4 -177.4(6)
W1 C2 C3 C4 -116.0(6)
C1 C2 C3 W1 -61.4(6)
W1 C5 C6 C11 -79.6(7)
W1 C5 C6 C7 103.9(6)
C11 C6 C7 C8 0.6(9)
C5 C6 C7 C8 177.2(5)
C6 C7 C8 C9 -0.7(10)
C7 C8 C9 C10 0.3(9)
C8 C9 C10 C11 0.1(10)
C7 C6 C11 C10 -0.2(10)
C5 C6 C11 C10 -176.8(6)
C9 C10 C11 C6 -0.2(11)
C16 C12 C13 C14 -1.0(6)
C17 C12 C13 C14 174.4(5)
W1 C12 C13 C14 -65.0(4)
C16 C12 C13 C18 -173.4(6)
C17 C12 C13 C18 2.0(9)
W1 C12 C13 C18 122.6(6)
C16 C12 C13 W1 63.9(4)
C17 C12 C13 W1 -120.6(6)
C12 C13 C14 C15 0.1(6)
C18 C13 C14 C15 172.6(6)
W1 C13 C14 C15 -66.8(4)
C12 C13 C14 C19 -174.2(6)
C18 C13 C14 C19 -1.7(10)
W1 C13 C14 C19 118.9(6)
C12 C13 C14 W1 67.0(4)
C18 C13 C14 W1 -120.6(6)
C13 C14 C15 C16 0.8(6)
C19 C14 C15 C16 175.0(6)
W1 C14 C15 C16 -64.5(4)
C13 C14 C15 C20 -168.9(6)
C19 C14 C15 C20 5.3(10)
W1 C14 C15 C20 125.8(6)
C13 C14 C15 W1 65.3(4)
C19 C14 C15 W1 -120.5(7)
C13 C12 C16 C15 1.5(6)
C17 C12 C16 C15 -173.9(5)
W1 C12 C16 C15 63.2(4)
C13 C12 C16 C21 174.9(6)
C17 C12 C16 C21 -0.5(10)
W1 C12 C16 C21 -123.3(6)
C13 C12 C16 W1 -61.8(4)
C17 C12 C16 W1 122.8(6)
C14 C15 C16 C12 -1.4(7)
C20 C15 C16 C12 168.6(6)
W1 C15 C16 C12 -64.1(4)
C14 C15 C16 C21 -174.9(6)
C20 C15 C16 C21 -4.9(10)
W1 C15 C16 C21 122.4(6)
C14 C15 C16 W1 62.7(4)
C20 C15 C16 W1 -127.3(6)
O1 N1 W1 C5 126(3)
O1 N1 W1 C3 -100(3)
O1 N1 W1 C2 -136(3)
O1 N1 W1 C14 6(3)
O1 N1 W1 C13 40(3)
O1 N1 W1 C15 -20(3)
O1 N1 W1 C12 51(3)
O1 N1 W1 C16 -3(3)
O1 N1 W1 C1 -160(3)
C6 C5 W1 N1 41.7(5)
C6 C5 W1 C3 -48.1(7)
C6 C5 W1 C2 -48.5(5)
C6 C5 W1 C14 134.0(5)
C6 C5 W1 C13 144.1(5)
C6 C5 W1 C15 173.3(4)
C6 C5 W1 C12 178.8(5)
C6 C5 W1 C16 -162.3(5)
C6 C5 W1 C1 -75.5(5)
C2 C3 W1 N1 -89.5(4)
C4 C3 W1 N1 26.0(6)
C2 C3 W1 C5 -0.7(6)
C4 C3 W1 C5 114.7(5)
C4 C3 W1 C2 115.5(7)
C2 C3 W1 C14 177.4(4)
C4 C3 W1 C14 -67.1(6)
C2 C3 W1 C13 160.7(4)
C4 C3 W1 C13 -83.8(6)
C2 C3 W1 C15 152.8(4)
C4 C3 W1 C15 -91.7(6)
C2 C3 W1 C12 115.5(4)
C4 C3 W1 C12 -129.1(5)
C2 C3 W1 C16 119.7(4)
C4 C3 W1 C16 -124.8(5)
C2 C3 W1 C1 29.5(4)
C4 C3 W1 C1 144.9(6)
C1 C2 W1 N1 -140.1(4)
C3 C2 W1 N1 90.9(4)
C1 C2 W1 C5 -51.5(4)
C3 C2 W1 C5 179.5(4)
C1 C2 W1 C3 129.0(6)
C1 C2 W1 C14 125.0(4)
C3 C2 W1 C14 -4.0(6)
C1 C2 W1 C13 53.7(12)
C3 C2 W1 C13 -75.3(12)
C1 C2 W1 C15 99.6(4)
C3 C2 W1 C15 -29.4(5)
C1 C2 W1 C12 33.3(5)
C3 C2 W1 C12 -95.8(5)
C1 C2 W1 C16 62.1(4)
C3 C2 W1 C16 -67.0(4)
C3 C2 W1 C1 -129.0(6)
C15 C14 W1 N1 -138.0(4)
C13 C14 W1 N1 107.4(4)
C19 C14 W1 N1 -14.2(7)
C15 C14 W1 C5 132.1(4)
C13 C14 W1 C5 17.5(5)
C19 C14 W1 C5 -104.1(7)
C15 C14 W1 C3 -46.4(4)
C13 C14 W1 C3 -161.0(4)
C19 C14 W1 C3 77.4(7)
C15 C14 W1 C2 -43.9(6)
C13 C14 W1 C2 -158.5(4)
C19 C14 W1 C2 79.9(8)
C15 C14 W1 C13 114.6(5)
C19 C14 W1 C13 -121.6(9)
C13 C14 W1 C15 -114.6(5)
C19 C14 W1 C15 123.8(8)
C15 C14 W1 C12 77.1(4)
C13 C14 W1 C12 -37.5(3)
C19 C14 W1 C12 -159.1(8)
C15 C14 W1 C16 37.2(4)
C13 C14 W1 C16 -77.4(4)
C19 C14 W1 C16 161.0(8)
C15 C14 W1 C1 17.3(6)
C13 C14 W1 C1 -97.3(5)
C19 C14 W1 C1 141.1(7)
C12 C13 W1 N1 167.7(4)
C14 C13 W1 N1 -77.3(4)
C18 C13 W1 N1 43.8(6)
C12 C13 W1 C5 80.0(4)
C14 C13 W1 C5 -165.0(4)
C18 C13 W1 C5 -43.8(6)
C12 C13 W1 C3 -86.7(4)
C14 C13 W1 C3 28.4(5)
C18 C13 W1 C3 149.5(6)
C12 C13 W1 C2 -26.4(12)
C14 C13 W1 C2 88.6(11)
C18 C13 W1 C2 -150.3(10)
C12 C13 W1 C14 -115.0(5)
C18 C13 W1 C14 121.1(7)
C12 C13 W1 C15 -77.5(4)
C14 C13 W1 C15 37.6(4)
C18 C13 W1 C15 158.7(7)
C14 C13 W1 C12 115.0(5)
C18 C13 W1 C12 -123.8(7)
C12 C13 W1 C16 -35.8(3)
C14 C13 W1 C16 79.2(4)
C18 C13 W1 C16 -159.6(7)
C12 C13 W1 C1 15.1(5)
C14 C13 W1 C1 130.2(4)
C18 C13 W1 C1 -108.7(6)
C14 C15 W1 N1 48.9(4)
C16 C15 W1 N1 165.4(3)
C20 C15 W1 N1 -73.4(8)
C14 C15 W1 C5 -73.8(5)
C16 C15 W1 C5 42.8(5)
C20 C15 W1 C5 164.0(8)
C14 C15 W1 C3 135.2(4)
C16 C15 W1 C3 -108.2(4)
C20 C15 W1 C3 12.9(8)
C14 C15 W1 C2 152.3(4)
C16 C15 W1 C2 -91.1(4)
C20 C15 W1 C2 30.1(9)
C16 C15 W1 C14 116.6(5)
C20 C15 W1 C14 -122.2(9)
C14 C15 W1 C13 -38.7(4)
C16 C15 W1 C13 77.9(4)
C20 C15 W1 C13 -161.0(9)
C14 C15 W1 C12 -80.3(4)
C16 C15 W1 C12 36.3(3)
C20 C15 W1 C12 157.5(9)
C14 C15 W1 C16 -116.6(5)
C20 C15 W1 C16 121.2(9)
C14 C15 W1 C1 -170.1(4)
C16 C15 W1 C1 -53.5(4)
C20 C15 W1 C1 67.7(8)
C16 C12 W1 N1 -134.8(4)
C13 C12 W1 N1 -17.5(5)
C17 C12 W1 N1 102.5(6)
C16 C12 W1 C5 146.6(4)
C13 C12 W1 C5 -96.1(4)
C17 C12 W1 C5 24.0(6)
C16 C12 W1 C3 7.7(4)
C13 C12 W1 C3 125.0(4)
C17 C12 W1 C3 -115.0(6)
C16 C12 W1 C2 54.8(5)
C13 C12 W1 C2 172.1(3)
C17 C12 W1 C2 -67.8(7)
C16 C12 W1 C14 -78.9(4)
C13 C12 W1 C14 38.4(4)
C17 C12 W1 C14 158.5(7)
C16 C12 W1 C13 -117.3(5)
C17 C12 W1 C13 120.1(7)
C16 C12 W1 C15 -37.7(4)
C13 C12 W1 C15 79.6(4)
C17 C12 W1 C15 -160.4(7)
C13 C12 W1 C16 117.3(5)
C17 C12 W1 C16 -122.6(7)
C16 C12 W1 C1 73.2(4)
C13 C12 W1 C1 -169.4(3)
C17 C12 W1 C1 -49.4(6)
C12 C16 W1 N1 89.2(6)
C15 C16 W1 N1 -26.9(6)
C21 C16 W1 N1 -147.9(6)
C12 C16 W1 C5 -35.2(4)
C15 C16 W1 C5 -151.3(4)
C21 C16 W1 C5 87.8(7)
C12 C16 W1 C3 -173.8(4)
C15 C16 W1 C3 70.0(4)
C21 C16 W1 C3 -50.9(7)
C12 C16 W1 C2 -140.8(4)
C15 C16 W1 C2 103.0(4)
C21 C16 W1 C2 -17.9(7)
C12 C16 W1 C14 79.4(4)
C15 C16 W1 C14 -36.8(4)
C21 C16 W1 C14 -157.7(8)
C12 C16 W1 C13 37.0(3)
C15 C16 W1 C13 -79.2(4)
C21 C16 W1 C13 159.9(8)
C12 C16 W1 C15 116.2(5)
C21 C16 W1 C15 -120.9(8)
C15 C16 W1 C12 -116.2(5)
C21 C16 W1 C12 122.9(8)
C12 C16 W1 C1 -110.9(4)
C15 C16 W1 C1 132.9(4)
C21 C16 W1 C1 12.0(7)
C2 C1 W1 N1 45.5(4)
C2 C1 W1 C5 126.9(4)
C2 C1 W1 C3 -31.1(4)
C2 C1 W1 C14 -106.8(5)
C2 C1 W1 C13 -164.6(4)
C2 C1 W1 C15 -96.1(4)
C2 C1 W1 C12 -155.8(4)
C2 C1 W1 C16 -123.6(4)
